data_7033412
loop_
_publ_author_name
'Wu, Yunlong'
'Yang, Guo-Ping'
'Zhao, Yanqing'
'Wu, Wei-Ping'
'Liu, Bo'
'Wang, Yao-Yu'

_publ_section_title
;
 Three new solvent-directed Cd(ii)-based MOFs with unique luminescent
 properties and highly selective sensors for Cu(2+) cations and
 nitrobenzene.
;
_journal_issue 7
_journal_name_full 'Dalton transactions (Cambridge, England : 2003)'
_journal_page_first 3271
_journal_page_last 3277
_journal_paper_doi 10.1039/c4dt03415e
_journal_volume 44
_journal_year 2015
_chemical_formula_moiety 'C11 H9 Cd O6'
_chemical_formula_sum 'C11 H9 Cd O6'
_chemical_formula_weight 349.58
_chemical_name_systematic
; 
 ? 
;
_space_group_IT_number 88
_symmetry_cell_setting tetragonal
_symmetry_space_group_name_Hall '-I 4ad'
_symmetry_space_group_name_H-M 'I 41/a :2'
_atom_sites_solution_hydrogens geom
_atom_sites_solution_primary direct
_atom_sites_solution_secondary difmap
_audit_creation_method SHELXL-97
_audit_update_record
;
2014-11-28 deposited with the CCDC.
2014-12-16 downloaded from the CCDC.
;
_cell_angle_alpha 90.00
_cell_angle_beta 90.00
_cell_angle_gamma 90.00
_cell_formula_units_Z 16
_cell_length_a 18.1586(14)
_cell_length_b 18.1586(14)
_cell_length_c 14.416(2)
_cell_measurement_reflns_used 5043
_cell_measurement_temperature 296(2)
_cell_measurement_theta_max 28.764
_cell_measurement_theta_min 2.392
_cell_volume 4753.5(8)
_computing_cell_refinement APEX2
_computing_data_collection 'APEX2 (Bruker, 2005)'
_computing_data_reduction APEX2
_computing_molecular_graphics APEX2
_computing_publication_material APEX2
_computing_structure_refinement 'SHELXL-97 (Sheldrick, 1997)'
_computing_structure_solution 'SHELXS-97 (Sheldrick, 1990)'
_diffrn_ambient_temperature 296(2)
_diffrn_detector_area_resol_mean 0
_diffrn_measured_fraction_theta_full 0.995
_diffrn_measured_fraction_theta_max 0.995
_diffrn_measurement_device_type \w
_diffrn_radiation_monochromator graphite
_diffrn_radiation_source 'fine-focus sealed tube'
_diffrn_radiation_type MoK\a
_diffrn_radiation_wavelength 0.71073
_diffrn_reflns_av_R_equivalents 0.0231
_diffrn_reflns_av_unetI/netI 0.0164
_diffrn_reflns_limit_h_max 21
_diffrn_reflns_limit_h_min -21
_diffrn_reflns_limit_k_max 21
_diffrn_reflns_limit_k_min -21
_diffrn_reflns_limit_l_max 7
_diffrn_reflns_limit_l_min -17
_diffrn_reflns_number 11566
_diffrn_reflns_theta_full 25.08
_diffrn_reflns_theta_max 25.08
_diffrn_reflns_theta_min 1.80
_diffrn_standards_decay_% 0
_diffrn_standards_interval_time 0
_exptl_absorpt_coefficient_mu 1.854
_exptl_absorpt_correction_T_max 0.6646
_exptl_absorpt_correction_T_min 0.6063
_exptl_absorpt_correction_type multi-scan
_exptl_absorpt_process_details sadabs
_exptl_crystal_colour colorless
_exptl_crystal_density_diffrn 1.954
_exptl_crystal_density_method 'not measured'
_exptl_crystal_description block
_exptl_crystal_F_000 2736
_exptl_crystal_size_max 0.30
_exptl_crystal_size_mid 0.27
_exptl_crystal_size_min 0.24
_refine_diff_density_max 1.671
_refine_diff_density_min -0.548
_refine_diff_density_rms 0.118
_refine_ls_extinction_method none
_refine_ls_goodness_of_fit_ref 1.038
_refine_ls_hydrogen_treatment mixed
_refine_ls_matrix_type full
_refine_ls_number_parameters 164
_refine_ls_number_reflns 2105
_refine_ls_number_restraints 0
_refine_ls_restrained_S_all 1.038
_refine_ls_R_factor_all 0.0306
_refine_ls_R_factor_gt 0.0283
_refine_ls_shift/su_max 0.005
_refine_ls_shift/su_mean 0.000
_refine_ls_structure_factor_coef Fsqd
_refine_ls_weighting_details 'calc w=1/[\s^2^(Fo^2^)+(0.0673P)^2^+24.4033P] where P=(Fo^2^+2Fc^2^)/3'
_refine_ls_weighting_scheme calc
_refine_ls_wR_factor_gt 0.0986
_refine_ls_wR_factor_ref 0.1006
_reflns_number_gt 1964
_reflns_number_total 2105
_reflns_threshold_expression >2sigma(I)
_cod_data_source_file c4dt03415e2.cif
_cod_data_source_block 3
_cod_depositor_comments 'Adding full bibliography for 7033410--7033412.cif.'
_cod_original_cell_volume 4753.4(9)
_cod_original_sg_symbol_H-M I4(1)/a
_cod_database_code 7033412

loop_
_symmetry_equiv_pos_as_xyz
'x, y, z'
'-x+1/2, -y, z+1/2'
'-y+3/4, x+1/4, z+1/4'
'y+3/4, -x+3/4, z+3/4'
'x+1/2, y+1/2, z+1/2'
'-x+1, -y+1/2, z+1'
'-y+5/4, x+3/4, z+3/4'
'y+5/4, -x+5/4, z+5/4'
'-x, -y, -z'
'x-1/2, y, -z-1/2'
'y-3/4, -x-1/4, -z-1/4'
'-y-3/4, x-3/4, -z-3/4'
'-x+1/2, -y+1/2, -z+1/2'
'x, y+1/2, -z'
'y-1/4, -x+1/4, -z+1/4'
'-y-1/4, x-1/4, -z-1/4'

loop_
_atom_site_label
_atom_site_type_symbol
_atom_site_fract_x
_atom_site_fract_y
_atom_site_fract_z
_atom_site_U_iso_or_equiv
_atom_site_adp_type
_atom_site_occupancy
_atom_site_symmetry_multiplicity
_atom_site_calc_flag
_atom_site_refinement_flags
Cd1 Cd 0.204553(15) 0.015159(15) 1.047679(19) 0.02199(16) Uani 1 1 d .
O1 O 0.13401(19) 0.10414(19) 0.9673(2) 0.0376(8) Uani 1 1 d .
O2 O 0.14563(15) -0.00221(17) 0.8966(2) 0.0276(6) Uani 1 1 d .
O3 O 0.30262(17) 0.0182(2) 0.9475(3) 0.0448(9) Uani 1 1 d .
O4 O 0.2288(2) -0.10722(19) 1.0716(2) 0.0463(9) Uani 1 1 d .
O5 O 0.1003(2) 0.0098(3) 1.1328(3) 0.0648(13) Uani 1 1 d .
H5WA H 0.1126 0.0129 1.1874 0.078 Uiso 1 1 d R
H5WB H 0.0659 0.0384 1.1246 0.078 Uiso 1 1 d R
O6 O 0.9838(5) 0.1098(7) 0.1107(13) 0.326(12) Uani 1 1 d .
H6WA H 0.9488 0.0812 0.1104 0.391 Uiso 1 1 d R
H6WB H 1.0182 0.0813 0.1189 0.391 Uiso 1 1 d R
C1 C 0.1173(2) 0.0623(2) 0.9019(3) 0.0245(8) Uani 1 1 d .
C2 C 0.0615(2) 0.0853(2) 0.8310(3) 0.0245(8) Uani 1 1 d .
C3 C 0.0155(3) 0.1451(3) 0.8481(3) 0.0393(11) Uani 1 1 d .
H3 H 0.0209 0.1724 0.9023 0.047 Uiso 1 1 calc R
C4 C -0.0380(3) 0.1639(3) 0.7847(4) 0.0446(13) Uani 1 1 d .
H4 H -0.0703 0.2024 0.7976 0.053 Uiso 1 1 calc R
C5 C -0.0440(3) 0.1256(3) 0.7011(3) 0.0311(10) Uani 1 1 d .
H5 H -0.0787 0.1398 0.6571 0.037 Uiso 1 1 calc R
C6 C 0.0013(2) 0.0669(2) 0.6842(3) 0.0193(8) Uani 1 1 d .
C7 C 0.0538(2) 0.0451(2) 0.7491(3) 0.0221(8) Uani 1 1 d .
H7 H 0.0834 0.0043 0.7380 0.026 Uiso 1 1 calc R
C8 C -0.0013(2) 0.0283(2) 0.5916(3) 0.0193(8) Uani 1 1 d .
C9 C -0.0671(2) 0.0070(2) 0.5481(3) 0.0194(8) Uani 1 1 d .
C10 C -0.1403(2) 0.0020(2) 0.5969(3) 0.0246(9) Uani 1 1 d .
C11 C 0.0644(2) 0.0201(2) 0.5424(3) 0.0201(8) Uani 1 1 d .
H11 H 0.1083 0.0332 0.5713 0.024 Uiso 1 1 calc R

loop_
_atom_site_aniso_label
_atom_site_aniso_U_11
_atom_site_aniso_U_22
_atom_site_aniso_U_33
_atom_site_aniso_U_23
_atom_site_aniso_U_13
_atom_site_aniso_U_12
Cd1 0.0267(2) 0.0235(2) 0.0158(2) 0.00208(10) -0.00305(11) 0.00041(11)
O1 0.046(2) 0.0422(19) 0.0240(16) -0.0066(14) -0.0151(14) 0.0015(15)
O2 0.0240(14) 0.0378(16) 0.0210(14) -0.0012(12) -0.0031(12) 0.0071(12)
O3 0.0168(15) 0.063(2) 0.054(2) 0.0135(19) 0.0047(14) 0.0043(15)
O4 0.076(3) 0.0358(19) 0.0272(18) 0.0126(15) -0.0019(17) 0.0128(17)
O5 0.035(2) 0.113(4) 0.046(2) 0.024(2) 0.0071(17) 0.000(2)
O6 0.094(6) 0.264(14) 0.62(3) 0.292(19) 0.115(12) 0.050(8)
C1 0.0235(19) 0.034(2) 0.0162(19) 0.0003(17) -0.0017(16) -0.0035(16)
C2 0.024(2) 0.031(2) 0.018(2) -0.0019(17) -0.0031(16) 0.0014(16)
C3 0.048(3) 0.039(3) 0.031(3) -0.014(2) -0.013(2) 0.010(2)
C4 0.049(3) 0.041(3) 0.044(3) -0.016(2) -0.017(2) 0.023(2)
C5 0.029(2) 0.035(2) 0.029(2) -0.0039(18) -0.0111(18) 0.0078(18)
C6 0.0160(18) 0.0257(19) 0.0163(19) 0.0026(15) 0.0006(14) -0.0037(15)
C7 0.0194(18) 0.027(2) 0.019(2) -0.0015(16) 0.0002(15) 0.0012(15)
C8 0.0190(18) 0.0261(19) 0.0128(18) 0.0010(15) -0.0031(14) -0.0004(15)
C9 0.0154(18) 0.027(2) 0.0162(19) 0.0010(15) 0.0001(14) -0.0019(15)
C10 0.019(2) 0.030(2) 0.025(2) -0.0105(17) 0.0042(17) -0.0054(16)
C11 0.0145(17) 0.029(2) 0.0163(19) -0.0007(15) -0.0047(14) -0.0013(15)

loop_
_atom_type_symbol
_atom_type_description
_atom_type_scat_dispersion_real
_atom_type_scat_dispersion_imag
_atom_type_scat_source
C C 0.0033 0.0016 'International Tables Vol C Tables 4.2.6.8 and 6.1.1.4'
H H 0.0000 0.0000 'International Tables Vol C Tables 4.2.6.8 and 6.1.1.4'
O O 0.0106 0.0060 'International Tables Vol C Tables 4.2.6.8 and 6.1.1.4'
Cd Cd -0.8075 1.2024 'International Tables Vol C Tables 4.2.6.8 and 6.1.1.4'

loop_
_geom_angle_atom_site_label_1
_geom_angle_atom_site_label_2
_geom_angle_atom_site_label_3
_geom_angle
_geom_angle_site_symmetry_1
_geom_angle_site_symmetry_3
O5 Cd1 O4 92.18(17) . .
O5 Cd1 O3 173.82(15) . .
O4 Cd1 O3 88.22(14) . .
O5 Cd1 O2 88.82(16) . 8_444
O4 Cd1 O2 121.63(12) . 8_444
O3 Cd1 O2 96.22(13) . 8_444
O5 Cd1 O1 80.87(15) . .
O4 Cd1 O1 147.19(13) . .
O3 Cd1 O1 95.48(13) . .
O2 Cd1 O1 90.44(11) 8_444 .
O5 Cd1 O2 96.40(13) . .
O4 Cd1 O2 95.36(12) . .
O3 Cd1 O2 77.43(12) . .
O2 Cd1 O2 142.48(9) 8_444 .
O1 Cd1 O2 54.21(10) . .
C1 O1 Cd1 94.9(3) . .
C1 O2 Cd1 129.3(3) . 7_444
C1 O2 Cd1 90.3(2) . .
Cd1 O2 Cd1 106.76(11) 7_444 .
C10 O3 Cd1 163.3(3) 10_657 .
C10 O4 Cd1 103.9(3) 11_657 .
Cd1 O5 H5WA 106.8 . .
Cd1 O5 H5WB 122.3 . .
H5WA O5 H5WB 107.6 . .
H6WA O6 H6WB 101.0 . .
O1 C1 O2 120.2(4) . .
O1 C1 C2 120.6(4) . .
O2 C1 C2 119.1(4) . .
C3 C2 C7 119.8(4) . .
C3 C2 C1 120.1(4) . .
C7 C2 C1 120.0(4) . .
C4 C3 C2 119.9(4) . .
C4 C3 H3 120.0 . .
C2 C3 H3 120.0 . .
C3 C4 C5 120.3(4) . .
C3 C4 H4 119.9 . .
C5 C4 H4 119.9 . .
C6 C5 C4 119.7(4) . .
C6 C5 H5 120.2 . .
C4 C5 H5 120.2 . .
C5 C6 C7 120.9(4) . .
C5 C6 C8 120.0(4) . .
C7 C6 C8 119.0(3) . .
C6 C7 C2 119.3(4) . .
C6 C7 H7 120.4 . .
C2 C7 H7 120.4 . .
C11 C8 C9 118.1(4) . .
C11 C8 C6 118.1(3) . .
C9 C8 C6 123.4(3) . .
C11 C9 C8 119.0(4) 9_556 .
C11 C9 C10 116.5(3) 9_556 .
C8 C9 C10 124.0(4) . .
O4 C10 O3 122.1(4) 16_557 10_557
O4 C10 C9 119.4(4) 16_557 .
O3 C10 C9 118.5(4) 10_557 .
C9 C11 C8 122.8(4) 9_556 .
C9 C11 H11 118.6 9_556 .
C8 C11 H11 118.6 . .

loop_
_geom_bond_atom_site_label_1
_geom_bond_atom_site_label_2
_geom_bond_distance
_geom_bond_site_symmetry_2
Cd1 O5 2.259(4) .
Cd1 O4 2.292(3) .
Cd1 O3 2.293(3) .
Cd1 O2 2.297(3) 8_444
Cd1 O1 2.365(3) .
Cd1 O2 2.447(3) .
O1 C1 1.249(5) .
O2 C1 1.281(5) .
O2 Cd1 2.297(3) 7_444
O3 C10 1.253(5) 10_657
O4 C10 1.248(6) 11_657
O5 H5WA 0.8199 .
O5 H5WB 0.8200 .
O6 H6WA 0.8201 .
O6 H6WB 0.8199 .
C1 C2 1.498(6) .
C2 C3 1.393(6) .
C2 C7 1.394(6) .
C3 C4 1.378(7) .
C3 H3 0.9300 .
C4 C5 1.396(6) .
C4 H4 0.9300 .
C5 C6 1.368(6) .
C5 H5 0.9300 .
C6 C7 1.393(6) .
C6 C8 1.509(5) .
C7 H7 0.9300 .
C8 C11 1.396(5) .
C8 C9 1.403(5) .
C9 C11 1.395(5) 9_556
C9 C10 1.507(5) .
C10 O4 1.248(6) 16_557
C10 O3 1.253(5) 10_557
C11 C9 1.395(5) 9_556
C11 H11 0.9300 .

loop_
_geom_torsion_atom_site_label_1
_geom_torsion_atom_site_label_2
_geom_torsion_atom_site_label_3
_geom_torsion_atom_site_label_4
_geom_torsion
_geom_torsion_site_symmetry_1
_geom_torsion_site_symmetry_4
O5 Cd1 O1 C1 -101.3(3) . .
O4 Cd1 O1 C1 -21.6(4) . .
O3 Cd1 O1 C1 73.6(3) . .
O2 Cd1 O1 C1 169.9(3) 8_444 .
O2 Cd1 O1 C1 3.4(2) . .
O5 Cd1 O2 C1 70.5(2) . .
O4 Cd1 O2 C1 163.3(2) . .
O3 Cd1 O2 C1 -109.7(3) . .
O2 Cd1 O2 C1 -25.9(3) 8_444 .
O1 Cd1 O2 C1 -3.3(2) . .
O5 Cd1 O2 Cd1 -157.96(17) . 7_444
O4 Cd1 O2 Cd1 -65.15(15) . 7_444
O3 Cd1 O2 Cd1 21.82(14) . 7_444
O2 Cd1 O2 Cd1 105.61(9) 8_444 7_444
O1 Cd1 O2 Cd1 128.16(18) . 7_444
O5 Cd1 O3 C10 -105.6(17) . 10_657
O4 Cd1 O3 C10 -11.8(12) . 10_657
O2 Cd1 O3 C10 109.9(12) 8_444 10_657
O1 Cd1 O3 C10 -159.1(12) . 10_657
O2 Cd1 O3 C10 -107.7(12) . 10_657
O5 Cd1 O4 C10 -75.7(3) . 11_657
O3 Cd1 O4 C10 110.5(3) . 11_657
O2 Cd1 O4 C10 14.3(3) 8_444 11_657
O1 Cd1 O4 C10 -152.1(3) . 11_657
O2 Cd1 O4 C10 -172.3(3) . 11_657
Cd1 O1 C1 O2 -6.2(4) . .
Cd1 O1 C1 C2 171.2(3) . .
Cd1 O2 C1 O1 -106.2(4) 7_444 .
Cd1 O2 C1 O1 5.9(4) . .
Cd1 O2 C1 C2 76.4(4) 7_444 .
Cd1 O2 C1 C2 -171.5(3) . .
O1 C1 C2 C3 -14.9(6) . .
O2 C1 C2 C3 162.5(4) . .
O1 C1 C2 C7 167.3(4) . .
O2 C1 C2 C7 -15.3(6) . .
C7 C2 C3 C4 0.8(8) . .
C1 C2 C3 C4 -176.9(5) . .
C2 C3 C4 C5 -3.2(9) . .
C3 C4 C5 C6 3.0(8) . .
C4 C5 C6 C7 -0.4(7) . .
C4 C5 C6 C8 -175.9(4) . .
C5 C6 C7 C2 -2.0(6) . .
C8 C6 C7 C2 173.6(4) . .
C3 C2 C7 C6 1.8(6) . .
C1 C2 C7 C6 179.5(4) . .
C5 C6 C8 C11 126.3(4) . .
C7 C6 C8 C11 -49.3(5) . .
C5 C6 C8 C9 -47.0(6) . .
C7 C6 C8 C9 137.4(4) . .
C11 C8 C9 C11 -1.2(6) . 9_556
C6 C8 C9 C11 172.1(4) . 9_556
C11 C8 C9 C10 170.6(4) . .
C6 C8 C9 C10 -16.1(6) . .
C11 C9 C10 O4 134.2(4) 9_556 16_557
C8 C9 C10 O4 -37.7(6) . 16_557
C11 C9 C10 O3 -42.6(6) 9_556 10_557
C8 C9 C10 O3 145.4(4) . 10_557
C9 C8 C11 C9 1.2(7) . 9_556
C6 C8 C11 C9 -172.4(4) . 9_556
